data_4338423
loop_
_publ_author_name
'Miyake, Ryosuke'
'Shionoya, Mitsuhiko'

_publ_section_title
;
 Concerted ligand exchange and the roles of counter anions in the
 reversible structural switching of crystalline Peptide
 metallo-macrocycles.
;
_journal_issue 11
_journal_name_full 'Inorganic chemistry'
_journal_page_first 5717
_journal_page_last 5723
_journal_paper_doi 10.1021/ic500478p
_journal_volume 53
_journal_year 2014
_chemical_formula_sum 'C48 H117.44 B8 F32 N28 Ni4 O16.72'
_chemical_formula_weight 2283.98
_chemical_name_systematic
; 
 ? 
;
_space_group_IT_number 82
_symmetry_cell_setting tetragonal
_symmetry_space_group_name_Hall 'I -4'
_symmetry_space_group_name_H-M 'I -4'
_atom_sites_solution_hydrogens geom
_atom_sites_solution_primary direct
_atom_sites_solution_secondary difmap
_audit_creation_method SHELXL-97
_cell_angle_alpha 90.00
_cell_angle_beta 90.00
_cell_angle_gamma 90.00
_cell_formula_units_Z 2
_cell_length_a 15.7902(6)
_cell_length_b 15.7902(6)
_cell_length_c 19.7382(15)
_cell_measurement_reflns_used 5909
_cell_measurement_temperature 313
_cell_measurement_theta_max 24.62
_cell_measurement_theta_min 2.58
_cell_volume 4921.3(5)
_computing_cell_refinement 'APEX2 (Bruker AXS, 2006)'
_computing_data_collection 'APEX2 (Bruker AXS, 2006)'
_computing_data_reduction 'SAINT (Bruker AXS, 2004)'
_computing_molecular_graphics 'XSHEL (Bruker AXS,2002)'
_computing_publication_material 'XCIF (Bruker AXS, 2001)'
_computing_structure_refinement 'SHELXL-97 (Sheldrick, 1997)'
_computing_structure_solution 'SHELXS-97 (Sheldrick, 1997)'
_diffrn_ambient_temperature 313
_diffrn_detector_area_resol_mean 8.333
_diffrn_measured_fraction_theta_full 1.000
_diffrn_measured_fraction_theta_max 1.000
_diffrn_measurement_device_type 'Bruker APEXII CCD area detector'
_diffrn_measurement_method 'phi and omega scans'
_diffrn_radiation_monochromator 'Bruker Helios multilayer confocal mirror'
_diffrn_radiation_source 'Bruker TXS fine-focus rotating anode'
_diffrn_radiation_type MoK\a
_diffrn_radiation_wavelength 0.71073
_diffrn_reflns_av_R_equivalents 0.0362
_diffrn_reflns_av_sigmaI/netI 0.0528
_diffrn_reflns_limit_h_max 21
_diffrn_reflns_limit_h_min -21
_diffrn_reflns_limit_k_max 21
_diffrn_reflns_limit_k_min -18
_diffrn_reflns_limit_l_max 25
_diffrn_reflns_limit_l_min -26
_diffrn_reflns_number 17498
_diffrn_reflns_theta_full 28.92
_diffrn_reflns_theta_max 28.92
_diffrn_reflns_theta_min 1.65
_exptl_absorpt_coefficient_mu 0.882
_exptl_absorpt_correction_T_max 0.8791
_exptl_absorpt_correction_T_min 0.7841
_exptl_absorpt_correction_type empirical
_exptl_absorpt_process_details
;
SADABS Sheldrick 1996
;
_exptl_crystal_colour purple
_exptl_crystal_density_diffrn 1.541
_exptl_crystal_density_method 'not measured'
_exptl_crystal_description prismatic
_exptl_crystal_F_000 2350
_exptl_crystal_size_max 0.29
_exptl_crystal_size_mid 0.20
_exptl_crystal_size_min 0.15
_refine_diff_density_max 0.490
_refine_diff_density_min -0.266
_refine_diff_density_rms 0.066
_refine_ls_abs_structure_details 'Flack H D (1983), Acta Cryst. A39, 876-881'
_refine_ls_abs_structure_Flack 0.007(16)
_refine_ls_extinction_method none
_refine_ls_goodness_of_fit_ref 0.980
_refine_ls_hydrogen_treatment constr
_refine_ls_matrix_type full
_refine_ls_number_parameters 429
_refine_ls_number_reflns 6478
_refine_ls_number_restraints 357
_refine_ls_restrained_S_all 1.001
_refine_ls_R_factor_all 0.0750
_refine_ls_R_factor_gt 0.0472
_refine_ls_shift/su_max 0.001
_refine_ls_shift/su_mean 0.000
_refine_ls_structure_factor_coef Fsqd
_refine_ls_weighting_details 'calc w=1/[\s^2^(Fo^2^)+(0.0792P)^2^+0.0000P] where P=(Fo^2^+2Fc^2^)/3'
_refine_ls_weighting_scheme calc
_refine_ls_wR_factor_gt 0.1164
_refine_ls_wR_factor_ref 0.1302
_reflns_number_gt 4630
_reflns_number_total 6478
_reflns_threshold_expression >2sigma(I)
_cod_data_source_file ic500478p_si_002.cif
_cod_data_source_block i-4_313K
_cod_depositor_comments
;
The following automatic conversions were performed:

'_symmetry_cell_setting' value 'Tetragonal' changed to 'tetragonal'
according to
/usr/data/users/saulius/crontab/automatic-downloads/rss-feeds/ACS/lib/dictionaries/cif_core.dic
dictionary named 'cif_core.dic' version 2.4.2 from 2011-04-26.

Automatic conversion script
Id: cif_fix_values 2281 2013-09-26 08:29:07Z andrius 

 Adding full bibliography for 4338420--4338426.cif.
;
_cod_original_sg_symbol_H-M 'I-4   '
_cod_database_code 4338423

loop_
_symmetry_equiv_pos_as_xyz
'x, y, z'
'-x, -y, z'
'y, -x, -z'
'-y, x, -z'
'x+1/2, y+1/2, z+1/2'
'-x+1/2, -y+1/2, z+1/2'
'y+1/2, -x+1/2, -z+1/2'
'-y+1/2, x+1/2, -z+1/2'

loop_
_atom_site_label
_atom_site_type_symbol
_atom_site_fract_x
_atom_site_fract_y
_atom_site_fract_z
_atom_site_U_iso_or_equiv
_atom_site_adp_type
_atom_site_occupancy
_atom_site_symmetry_multiplicity
_atom_site_calc_flag
_atom_site_refinement_flags
_atom_site_disorder_assembly
_atom_site_disorder_group
C1A C 0.7474(12) 1.0909(9) 0.8346(12) 0.108(5) Uani 0.46(2) 1 d PDU A 1
H1A H 0.7820 1.1383 0.8219 0.162 Uiso 0.46(2) 1 calc PR A 1
H1B H 0.7139 1.1056 0.8735 0.162 Uiso 0.46(2) 1 calc PR A 1
H1C H 0.7108 1.0761 0.7977 0.162 Uiso 0.46(2) 1 calc PR A 1
C2A C 0.8045(11) 1.0150(9) 0.8521(10) 0.077(4) Uani 0.46(2) 1 d PDU A 1
C1B C 0.7156(12) 1.0810(9) 0.7948(11) 0.115(5) Uani 0.54(2) 1 d PDU A 2
H1D H 0.7013 1.0631 0.7498 0.172 Uiso 0.54(2) 1 calc PR A 2
H1E H 0.7397 1.1368 0.7933 0.172 Uiso 0.54(2) 1 calc PR A 2
H1F H 0.6655 1.0818 0.8224 0.172 Uiso 0.54(2) 1 calc PR A 2
C2B C 0.7805(8) 1.0188(7) 0.8256(8) 0.071(3) Uani 0.54(2) 1 d PDU A 2
C3 C 0.8177(4) 0.9012(4) 0.9162(3) 0.0902(19) Uani 1 1 d . . .
H3A H 0.8255 0.9027 0.9650 0.108 Uiso 1 1 calc R A 1
H3B H 0.8736 0.9087 0.8967 0.108 Uiso 1 1 calc R A 1
C4 C 0.7922(3) 0.8088(3) 0.8995(2) 0.0638(11) Uani 1 1 d . A .
C5 C 0.8530(4) 0.7515(3) 0.9385(3) 0.0771(13) Uani 1 1 d . . .
H5A H 0.9102 0.7725 0.9324 0.093 Uiso 1 1 calc R A .
H5B H 0.8397 0.7553 0.9864 0.093 Uiso 1 1 calc R . .
C6 C 0.6993(3) 0.7964(3) 0.9221(3) 0.0781(15) Uani 1 1 d . . .
H6A H 0.6897 0.8286 0.9633 0.094 Uiso 1 1 calc R A .
H6B H 0.6621 0.8190 0.8875 0.094 Uiso 1 1 calc R . .
C7 C 0.7987(2) 0.7866(2) 0.8240(2) 0.0536(9) Uani 1 1 d . . .
C8 C 0.8505(2) 0.8228(2) 0.7109(2) 0.0499(8) Uani 1 1 d . . .
H8A H 0.8311 0.8738 0.6883 0.060 Uiso 1 1 calc R A .
H8B H 0.8131 0.7770 0.6977 0.060 Uiso 1 1 calc R . .
C9 C 0.9413(2) 0.8022(2) 0.68609(18) 0.0425(7) Uani 1 1 d . A .
C10 C 1.0019(2) 0.8695(2) 0.7143(2) 0.0514(8) Uani 1 1 d . . .
H10A H 0.9750 0.9245 0.7107 0.062 Uiso 1 1 calc R A .
H10B H 1.0113 0.8582 0.7620 0.062 Uiso 1 1 calc R . .
C11 C 0.9356(2) 0.8070(2) 0.60840(19) 0.0502(8) Uani 1 1 d . . .
H11A H 0.8870 0.7741 0.5937 0.060 Uiso 1 1 calc R A .
H11B H 0.9256 0.8654 0.5955 0.060 Uiso 1 1 calc R . .
C12 C 0.9718(2) 0.7148(2) 0.70625(17) 0.0417(7) Uani 1 1 d . . .
N1A N 0.7817(11) 0.9609(10) 0.9033(8) 0.082(4) Uani 0.46(2) 1 d PDU A 1
H1G H 0.7377 0.9732 0.9270 0.099 Uiso 0.46(2) 1 calc PR A 1
N1B N 0.7559(7) 0.9677(5) 0.8778(7) 0.063(3) Uani 0.54(2) 1 d PDU A 2
H1H H 0.7042 0.9709 0.8911 0.075 Uiso 0.54(2) 1 calc PR A 2
N2 N 0.8504(2) 0.6616(3) 0.9179(2) 0.0668(9) Uani 1 1 d . A .
H2A H 0.8584 0.6294 0.9550 0.080 Uiso 1 1 calc R . .
H2B H 0.8940 0.6517 0.8896 0.080 Uiso 1 1 calc R . .
N3 N 0.6762(2) 0.7058(2) 0.93486(19) 0.0580(8) Uani 1 1 d . A .
H3C H 0.6198 0.6998 0.9302 0.070 Uiso 1 1 calc R . .
H3D H 0.6896 0.6925 0.9779 0.070 Uiso 1 1 calc R . .
N4 N 0.8440(2) 0.83515(18) 0.78448(17) 0.0532(7) Uani 1 1 d . A .
H4 H 0.8715 0.8764 0.8025 0.064 Uiso 1 1 calc R . .
N5 N 1.0844(2) 0.87307(19) 0.67990(17) 0.0531(7) Uani 1 1 d . A .
H5C H 1.1241 0.8862 0.7108 0.064 Uiso 1 1 calc R . .
H5D H 1.0829 0.9155 0.6494 0.064 Uiso 1 1 calc R . .
N6 N 1.0108(2) 0.7762(2) 0.57226(17) 0.0535(7) Uani 1 1 d . A .
H6C H 1.0217 0.8120 0.5379 0.064 Uiso 1 1 calc R . .
H6D H 0.9984 0.7255 0.5539 0.064 Uiso 1 1 calc R . .
N7 N 0.92086(19) 0.66095(18) 0.73627(18) 0.0550(8) Uani 1 1 d . A .
H7A H 0.9390 0.6116 0.7477 0.066 Uiso 1 1 calc R . .
H7B H 0.8693 0.6750 0.7445 0.066 Uiso 1 1 calc R . .
Ni1 Ni 0.73697(3) 0.62176(3) 0.86971(2) 0.04473(13) Uani 1 1 d . . .
O1A O 0.8724(11) 1.0038(13) 0.8213(10) 0.093(5) Uani 0.46(2) 1 d PDU A 1
O1B O 0.8519(8) 1.0106(8) 0.7999(7) 0.070(3) Uani 0.54(2) 1 d PDU A 2
O2 O 0.76300(16) 0.72158(15) 0.80302(14) 0.0510(6) Uani 1 1 d . A .
O3 O 1.04690(15) 0.69404(16) 0.69433(14) 0.0529(6) Uani 1 1 d . A .
B1 B 1.0000 0.0000 0.5000 0.054(2) Uani 1 4 d S . .
B2 B 0.2885(4) 0.0504(4) 0.5956(4) 0.0807(16) Uani 1 1 d . . .
F1 F 0.9414(2) 0.0408(3) 0.5365(2) 0.1310(17) Uani 1 1 d . . .
F2 F 0.3222(4) 0.0590(3) 0.6573(2) 0.162(2) Uani 1 1 d . . .
F3 F 0.2704(3) 0.1271(3) 0.5678(2) 0.1250(13) Uani 1 1 d . . .
F4 F 0.3405(3) 0.0084(4) 0.5504(3) 0.1463(18) Uani 1 1 d . . .
F5 F 0.2157(3) 0.0061(3) 0.6012(3) 0.1444(18) Uani 1 1 d . . .
O4SA O 0.0000 0.5000 0.7500 0.101(8) Uani 0.532(24) 4 d PU B 1
B3A B 0.0000 0.5000 0.625(4) 0.184(7) Uani 0.199(6) 2 d SPDU . 1
F7A F -0.023(3) 0.566(2) 0.5851(18) 0.189(7) Uani 0.199(6) 1 d PDU . 1
F6A F -0.0851(9) 0.515(2) 0.625(2) 0.185(6) Uani 0.199(6) 1 d PDU . 1
B3C B -0.2186(13) 0.6008(13) 0.6104(10) 0.161(5) Uani 0.240(5) 1 d PDU C 1
F6C F -0.1553(17) 0.6391(16) 0.5748(13) 0.170(6) Uani 0.240(5) 1 d PDU C 1
F7C F -0.2780(15) 0.5690(15) 0.5692(12) 0.160(6) Uani 0.240(5) 1 d PDU C 1
F8C F -0.2553(16) 0.6458(15) 0.6611(12) 0.179(7) Uani 0.240(5) 1 d PDU C 1
O3SA O -0.0935(8) 0.5049(8) 0.4478(8) 0.226(7) Uani 0.815(17) 1 d PU D 1
O4SB O 0.0000 0.5000 0.6829(10) 0.108(6) Uani 0.468(26) 2 d PU B 2
F6B F -0.0918(11) 0.6066(10) 0.5816(7) 0.167(4) Uani 0.410(5) 1 d PDU E 2
F9B F -0.1885(8) 0.5296(6) 0.6379(6) 0.193(3) Uani 0.651(3) 1 d PDU E 2
B3B B -0.1745(10) 0.5783(9) 0.5827(6) 0.150(4) Uani 0.410(5) 1 d PDU E 2
F8B F -0.2229(11) 0.6511(8) 0.5857(8) 0.175(4) Uani 0.410(5) 1 d PDU E 2
F7B F -0.1885(8) 0.5308(6) 0.5270(5) 0.133(4) Uani 0.410(5) 1 d PDU E 2

loop_
_atom_site_aniso_label
_atom_site_aniso_U_11
_atom_site_aniso_U_22
_atom_site_aniso_U_33
_atom_site_aniso_U_23
_atom_site_aniso_U_13
_atom_site_aniso_U_12
C1A 0.112(8) 0.083(7) 0.129(9) 0.001(7) 0.025(7) 0.016(6)
C2A 0.092(7) 0.048(4) 0.091(8) -0.006(5) 0.013(6) 0.007(5)
C1B 0.123(8) 0.083(6) 0.138(9) 0.014(6) 0.024(7) 0.024(6)
C2B 0.080(6) 0.044(4) 0.088(7) -0.009(4) 0.019(5) 0.003(4)
C3 0.118(4) 0.063(3) 0.090(4) -0.031(3) 0.046(4) -0.029(3)
C4 0.070(3) 0.056(2) 0.065(3) -0.0211(19) 0.026(2) -0.019(2)
C5 0.083(3) 0.077(3) 0.071(3) -0.020(2) 0.013(3) -0.030(3)
C6 0.088(3) 0.053(2) 0.094(4) -0.023(2) 0.050(3) -0.012(2)
C7 0.0484(19) 0.0444(18) 0.068(3) -0.0103(17) 0.0178(17) -0.0017(15)
C8 0.0447(17) 0.0410(16) 0.064(2) 0.0095(15) 0.0078(16) 0.0084(13)
C9 0.0393(16) 0.0378(15) 0.0504(19) 0.0069(14) 0.0033(14) 0.0039(12)
C10 0.0512(19) 0.0400(17) 0.063(2) -0.0018(15) 0.0074(16) -0.0026(14)
C11 0.0493(18) 0.0464(17) 0.055(2) 0.0080(15) -0.0022(16) 0.0075(14)
C12 0.0415(16) 0.0377(15) 0.046(2) 0.0079(13) 0.0003(13) 0.0018(12)
N1A 0.096(8) 0.082(7) 0.069(7) -0.012(6) 0.014(6) -0.005(6)
N1B 0.076(5) 0.039(3) 0.073(6) -0.011(4) 0.031(5) -0.002(3)
N2 0.0573(19) 0.071(2) 0.072(2) -0.0093(19) 0.0078(16) -0.0096(16)
N3 0.0607(19) 0.0523(17) 0.061(2) -0.0156(15) 0.0240(16) -0.0107(14)
N4 0.0518(16) 0.0414(14) 0.066(2) -0.0048(14) 0.0175(15) -0.0022(12)
N5 0.0476(16) 0.0491(16) 0.063(2) -0.0047(14) 0.0019(14) -0.0073(13)
N6 0.0541(17) 0.0598(18) 0.0464(18) 0.0029(14) 0.0038(14) 0.0049(14)
N7 0.0456(15) 0.0391(14) 0.080(2) 0.0167(14) 0.0135(15) 0.0017(12)
Ni1 0.0411(2) 0.0435(2) 0.0496(2) -0.00627(19) 0.01090(19) -0.00412(18)
O1A 0.106(8) 0.061(6) 0.111(9) -0.003(6) 0.029(6) 0.004(5)
O1B 0.082(5) 0.044(4) 0.083(6) 0.000(4) 0.031(5) -0.006(4)
O2 0.0533(14) 0.0436(12) 0.0563(16) -0.0066(11) 0.0121(12) -0.0045(10)
O3 0.0410(12) 0.0455(12) 0.0722(17) 0.0241(12) 0.0073(12) 0.0066(10)
B1 0.053(3) 0.053(3) 0.054(5) 0.000 0.000 0.000
B2 0.063(3) 0.084(4) 0.095(4) -0.019(3) -0.021(3) 0.004(3)
F1 0.106(3) 0.133(3) 0.154(4) -0.074(3) 0.062(3) -0.026(2)
F2 0.225(6) 0.137(4) 0.124(3) 0.008(3) -0.098(4) -0.026(4)
F3 0.139(3) 0.117(3) 0.120(3) 0.029(3) 0.014(3) 0.008(2)
F4 0.103(3) 0.189(5) 0.147(4) -0.013(4) 0.004(3) 0.053(3)
F5 0.113(3) 0.114(3) 0.206(5) -0.042(3) 0.011(3) -0.038(2)
O4SA 0.054(5) 0.054(5) 0.19(2) 0.000 0.000 0.000
B3A 0.191(10) 0.181(9) 0.181(9) 0.000 0.000 -0.008(7)
F7A 0.193(9) 0.183(9) 0.190(9) -0.008(6) -0.002(6) -0.011(7)
F6A 0.200(8) 0.178(8) 0.178(8) 0.001(6) -0.003(6) -0.007(6)
B3C 0.177(7) 0.151(7) 0.156(7) 0.008(6) -0.010(6) -0.004(6)
F6C 0.180(9) 0.163(8) 0.166(8) 0.000(7) -0.001(7) -0.005(7)
F7C 0.178(9) 0.142(8) 0.161(9) -0.011(7) -0.020(7) -0.016(7)
F8C 0.175(10) 0.187(9) 0.173(10) -0.004(8) 0.002(8) 0.008(8)
O3SA 0.222(9) 0.209(9) 0.248(10) 0.000(7) -0.056(7) 0.018(7)
O4SB 0.136(12) 0.072(8) 0.114(13) 0.000 0.000 -0.005(7)
F6B 0.165(7) 0.164(7) 0.173(7) -0.003(6) -0.019(6) -0.017(6)
F9B 0.252(7) 0.157(5) 0.171(5) 0.004(5) -0.019(6) -0.021(5)
B3B 0.174(7) 0.131(7) 0.146(7) 0.012(6) -0.017(6) -0.009(6)
F8B 0.178(7) 0.171(7) 0.176(7) -0.007(6) -0.008(6) -0.003(6)
F7B 0.194(8) 0.103(5) 0.104(6) 0.034(4) -0.065(6) -0.034(5)

loop_
_atom_type_symbol
_atom_type_description
_atom_type_scat_dispersion_real
_atom_type_scat_dispersion_imag
_atom_type_scat_source
C C 0.0033 0.0016 'International Tables Vol C Tables 4.2.6.8 and 6.1.1.4'
H H 0.0000 0.0000 'International Tables Vol C Tables 4.2.6.8 and 6.1.1.4'
B B 0.0013 0.0007 'International Tables Vol C Tables 4.2.6.8 and 6.1.1.4'
N N 0.0061 0.0033 'International Tables Vol C Tables 4.2.6.8 and 6.1.1.4'
O O 0.0106 0.0060 'International Tables Vol C Tables 4.2.6.8 and 6.1.1.4'
F F 0.0171 0.0103 'International Tables Vol C Tables 4.2.6.8 and 6.1.1.4'
Ni Ni 0.3393 1.1124 'International Tables Vol C Tables 4.2.6.8 and 6.1.1.4'

loop_
_geom_angle_atom_site_label_1
_geom_angle_atom_site_label_2
_geom_angle_atom_site_label_3
_geom_angle
_geom_angle_site_symmetry_1
_geom_angle_site_symmetry_3
O1A C2A N1A 119.8(15) . .
O1A C2A C1A 120.4(14) . .
N1A C2A C1A 119.8(12) . .
C2B C1B H1D 109.5 . .
C2B C1B H1E 109.5 . .
H1D C1B H1E 109.5 . .
C2B C1B H1F 109.5 . .
H1D C1B H1F 109.5 . .
H1E C1B H1F 109.5 . .
O1B C2B N1B 120.2(11) . .
O1B C2B C1B 120.5(12) . .
N1B C2B C1B 119.0(10) . .
N1A C3 C4 127.4(11) . .
N1A C3 N1B 18.5(9) . .
C4 C3 N1B 110.7(6) . .
N1A C3 H3A 105.5 . .
C4 C3 H3A 105.5 . .
N1B C3 H3A 121.6 . .
N1A C3 H3B 105.5 . .
C4 C3 H3B 105.5 . .
N1B C3 H3B 106.4 . .
H3A C3 H3B 106.0 . .
C5 C4 C7 108.2(4) . .
C5 C4 C6 112.0(4) . .
C7 C4 C6 108.4(4) . .
C5 C4 C3 106.6(5) . .
C7 C4 C3 113.9(4) . .
C6 C4 C3 107.8(4) . .
N2 C5 C4 114.4(4) . .
N2 C5 H5A 108.7 . .
C4 C5 H5A 108.7 . .
N2 C5 H5B 108.7 . .
C4 C5 H5B 108.7 . .
H5A C5 H5B 107.6 . .
N3 C6 C4 113.7(4) . .
N3 C6 H6A 108.8 . .
C4 C6 H6A 108.8 . .
N3 C6 H6B 108.8 . .
C4 C6 H6B 108.8 . .
H6A C6 H6B 107.7 . .
O2 C7 N4 122.4(4) . .
O2 C7 C4 118.8(4) . .
N4 C7 C4 118.8(3) . .
N4 C8 C9 113.9(3) . .
N4 C8 H8A 108.8 . .
C9 C8 H8A 108.8 . .
N4 C8 H8B 108.8 . .
C9 C8 H8B 108.8 . .
H8A C8 H8B 107.7 . .
C12 C9 C10 109.7(3) . .
C12 C9 C11 108.9(3) . .
C10 C9 C11 111.4(3) . .
C12 C9 C8 113.7(3) . .
C10 C9 C8 108.5(3) . .
C11 C9 C8 104.5(3) . .
N5 C10 C9 114.3(3) . .
N5 C10 H10A 108.7 . .
C9 C10 H10A 108.7 . .
N5 C10 H10B 108.7 . .
C9 C10 H10B 108.7 . .
H10A C10 H10B 107.6 . .
N6 C11 C9 114.9(3) . .
N6 C11 H11A 108.6 . .
C9 C11 H11A 108.6 . .
N6 C11 H11B 108.6 . .
C9 C11 H11B 108.6 . .
H11A C11 H11B 107.5 . .
O3 C12 N7 119.8(3) . .
O3 C12 C9 119.3(3) . .
N7 C12 C9 120.9(3) . .
C3 N1A C2A 123.6(14) . .
C3 N1A H1G 118.2 . .
C2A N1A H1G 118.2 . .
C2B N1B C3 124.4(8) . .
C2B N1B H1H 117.8 . .
C3 N1B H1H 117.8 . .
C5 N2 Ni1 115.5(3) . .
C5 N2 H2A 108.4 . .
Ni1 N2 H2A 108.4 . .
C5 N2 H2B 108.4 . .
Ni1 N2 H2B 108.4 . .
H2A N2 H2B 107.5 . .
C6 N3 Ni1 113.1(2) . .
C6 N3 H3C 109.0 . .
Ni1 N3 H3C 109.0 . .
C6 N3 H3D 109.0 . .
Ni1 N3 H3D 109.0 . .
H3C N3 H3D 107.8 . .
C7 N4 C8 123.4(3) . .
C7 N4 H4 118.3 . .
C8 N4 H4 118.3 . .
C10 N5 Ni1 115.9(2) . 7_566
C10 N5 H5C 108.3 . .
Ni1 N5 H5C 108.3 7_566 .
C10 N5 H5D 108.3 . .
Ni1 N5 H5D 108.3 7_566 .
H5C N5 H5D 107.4 . .
C11 N6 Ni1 116.2(2) . 7_566
C11 N6 H6C 108.2 . .
Ni1 N6 H6C 108.2 7_566 .
C11 N6 H6D 108.2 . .
Ni1 N6 H6D 108.2 7_566 .
H6C N6 H6D 107.4 . .
C12 N7 H7A 120.0 . .
C12 N7 H7B 120.0 . .
H7A N7 H7B 120.0 . .
O3 Ni1 N5 89.42(12) 8_646 8_646
O3 Ni1 N3 174.67(12) 8_646 .
N5 Ni1 N3 94.97(14) 8_646 .
O3 Ni1 O2 86.67(10) 8_646 .
N5 Ni1 O2 94.69(12) 8_646 .
N3 Ni1 O2 89.94(12) . .
O3 Ni1 N6 84.71(12) 8_646 8_646
N5 Ni1 N6 86.41(13) 8_646 8_646
N3 Ni1 N6 98.57(14) . 8_646
O2 Ni1 N6 171.30(12) . 8_646
O3 Ni1 N2 89.93(13) 8_646 .
N5 Ni1 N2 178.47(16) 8_646 .
N3 Ni1 N2 85.61(15) . .
O2 Ni1 N2 83.89(14) . .
N6 Ni1 N2 94.91(15) 8_646 .
C7 O2 Ni1 120.1(3) . .
C12 O3 Ni1 121.6(2) . 7_566
F1 B1 F1 106.9(2) 4_646 2_755
F1 B1 F1 114.8(5) 4_646 3_666
F1 B1 F1 106.9(2) 2_755 3_666
F1 B1 F1 106.9(2) 4_646 .
F1 B1 F1 114.8(5) 2_755 .
F1 B1 F1 106.9(2) 3_666 .
F2 B2 F5 108.4(6) . .
F2 B2 F3 111.2(5) . .
F5 B2 F3 108.5(5) . .
F2 B2 F4 113.6(6) . .
F5 B2 F4 108.1(5) . .
F3 B2 F4 107.0(6) . .
F7A B3A F7A 108(6) . 2_565
F7A B3A F6A 113(4) . 2_565
F7A B3A F6A 67(2) 2_565 2_565
F7A B3A F6A 67(2) . .
F7A B3A F6A 113(4) 2_565 .
F6A B3A F6A 180(8) 2_565 .
B3A F7A F6A 56.9(13) . .
B3A F6A F7A 56.5(14) . .
F7C B3C F8C 110.2(14) . .
F7C B3C F6C 111.5(14) . .
F8C B3C F6C 117(3) . .
F7B B3B F9B 108.3(12) . .
F7B B3B F6B 108.7(10) . .
F9B B3B F6B 110.6(11) . .
F7B B3B F8B 114.0(11) . .
F9B B3B F8B 110.4(11) . .
F6B B3B F8B 104.8(15) . .

loop_
_geom_bond_atom_site_label_1
_geom_bond_atom_site_label_2
_geom_bond_distance
_geom_bond_site_symmetry_2
C1A C2A 1.537(17) .
C1A H1A 0.9600 .
C1A H1B 0.9600 .
C1A H1C 0.9600 .
C2A O1A 1.245(14) .
C2A N1A 1.372(15) .
C1B C2B 1.543(15) .
C1B H1D 0.9600 .
C1B H1E 0.9600 .
C1B H1F 0.9600 .
C2B O1B 1.244(11) .
C2B N1B 1.365(13) .
C3 N1A 1.130(17) .
C3 C4 1.549(6) .
C3 N1B 1.622(15) .
C3 H3A 0.9700 .
C3 H3B 0.9700 .
C4 C5 1.527(8) .
C4 C7 1.535(6) .
C4 C6 1.547(6) .
C5 N2 1.478(6) .
C5 H5A 0.9700 .
C5 H5B 0.9700 .
C6 N3 1.497(5) .
C6 H6A 0.9700 .
C6 H6B 0.9700 .
C7 O2 1.242(5) .
C7 N4 1.307(5) .
C8 N4 1.469(5) .
C8 C9 1.550(5) .
C8 H8A 0.9700 .
C8 H8B 0.9700 .
C9 C12 1.516(4) .
C9 C10 1.534(5) .
C9 C11 1.538(6) .
C10 N5 1.469(5) .
C10 H10A 0.9700 .
C10 H10B 0.9700 .
C11 N6 1.469(5) .
C11 H11A 0.9700 .
C11 H11B 0.9700 .
C12 O3 1.252(4) .
C12 N7 1.312(4) .
N1A H1G 0.8600 .
N1B H1H 0.8600 .
N2 Ni1 2.124(4) .
N2 H2A 0.9000 .
N2 H2B 0.9000 .
N3 Ni1 2.083(3) .
N3 H3C 0.9000 .
N3 H3D 0.9000 .
N4 H4 0.8600 .
N5 Ni1 2.080(3) 7_566
N5 H5C 0.9000 .
N5 H5D 0.9000 .
N6 Ni1 2.103(3) 7_566
N6 H6C 0.9000 .
N6 H6D 0.9000 .
N7 H7A 0.8600 .
N7 H7B 0.8600 .
Ni1 O3 2.045(2) 8_646
Ni1 N5 2.080(3) 8_646
Ni1 O2 2.094(3) .
Ni1 N6 2.103(3) 8_646
O3 Ni1 2.045(2) 7_566
B1 F1 1.339(3) 4_646
B1 F1 1.339(3) 2_755
B1 F1 1.339(3) 3_666
B1 F1 1.339(3) .
B2 F2 1.337(7) .
B2 F5 1.350(8) .
B2 F3 1.359(8) .
B2 F4 1.382(8) .
B3A F7A 1.359(13) .
B3A F7A 1.359(13) 2_565
B3A F6A 1.365(12) 2_565
B3A F6A 1.365(12) .
F7A F6A 1.50(5) .
B3C F7C 1.338(15) .
B3C F8C 1.356(15) .
B3C F6C 1.364(15) .
F6B B3B 1.381(12) .
F9B B3B 1.352(11) .
B3B F7B 1.351(11) .
B3B F8B 1.381(11) .
